data_7027584
loop_
_publ_author_name
'King, Lawrence'
'Motevalli, Majid'
'Sullivan, Alice C.'

_publ_section_title
;
 High oxidation state chromium, molybdenum and tungsten imido
 metallasiloxanes
;
_journal_issue 18
_journal_name_full 'Journal of the Chemical Society, Dalton Transactions'
_journal_page_first 3225
_journal_paper_doi 10.1039/a904429i
_journal_year 1999
_chemical_formula_structural 'C64 H76 O6 SI2 N2 MO'
_chemical_formula_sum 'C62 H59 Mo N3 O6 Si4'
_chemical_formula_weight 1150.42
_chemical_name_systematic
;
 ?
;
_space_group_IT_number 2
_symmetry_cell_setting triclinic
_symmetry_space_group_name_Hall '-P 1'
_symmetry_space_group_name_H-M 'P -1'
_atom_sites_solution_hydrogens geom
_atom_sites_solution_primary direct
_atom_sites_solution_secondary difmap
_audit_creation_date 1999-05-14T15:44:32-00:00
_audit_creation_method 'WinGX routine CIF_UPDATE'
_cell_angle_alpha 102.67(8)
_cell_angle_beta 87.75(6)
_cell_angle_gamma 107.62(6)
_cell_formula_units_Z 2
_cell_length_a 13.655(9)
_cell_length_b 14.524(10)
_cell_length_c 16.072(12)
_cell_measurement_reflns_used 25
_cell_measurement_temperature 293(2)
_cell_measurement_theta_max 11.6
_cell_measurement_theta_min 8.5
_cell_measurement_wavelength 0.71073
_cell_volume 2963(4)
_computing_cell_refinement 'CAD4 /PC (Enraf Nonius, 1994)'
_computing_data_collection 'CAD4 /PC (Enraf Nonius, 1994)'
_computing_data_reduction 'XCAD4 (Harms & Wocadlo, 1995)'
_computing_structure_refinement 'SHELXL-97 (Sheldrick, 1997)'
_diffrn_ambient_temperature 293(2)
_diffrn_detector 'scintillation LiI'
_diffrn_detector_dtime 1.195
_diffrn_measured_fraction_theta_full 0.993
_diffrn_measured_fraction_theta_max 0.993
_diffrn_measurement_device '\k-geometry diffractometer'
_diffrn_measurement_device_type 'Enraf Nonius CAD4'
_diffrn_measurement_method 'non-profiled omega/2theta scans'
_diffrn_orient_matrix_type
;
  x-axis points to radiation source
  the matrix is specified in reciprocal space
;
_diffrn_orient_matrix_UB_11 -0.7119E-2
_diffrn_orient_matrix_UB_12 -0.72265E-1
_diffrn_orient_matrix_UB_13 -0.16325E-1
_diffrn_orient_matrix_UB_21 0.63605E-1
_diffrn_orient_matrix_UB_22 0.14404E-1
_diffrn_orient_matrix_UB_23 -0.34015E-1
_diffrn_orient_matrix_UB_31 0.42628E-1
_diffrn_orient_matrix_UB_32 0.6933E-2
_diffrn_orient_matrix_UB_33 0.51534E-1
_diffrn_radiation_monochromator graphite
_diffrn_radiation_type MoK\a
_diffrn_radiation_wavelength 0.71073
_diffrn_reflns_av_R_equivalents 0
_diffrn_reflns_av_sigmaI/netI 0.2165
_diffrn_reflns_limit_h_max 16
_diffrn_reflns_limit_h_min -16
_diffrn_reflns_limit_k_max 16
_diffrn_reflns_limit_k_min -17
_diffrn_reflns_limit_l_max 19
_diffrn_reflns_limit_l_min 0
_diffrn_reflns_number 10401
_diffrn_reflns_theta_full 25.02
_diffrn_reflns_theta_max 25.02
_diffrn_reflns_theta_min 1.51
_diffrn_source 'Enraf Nonius FR590'
_diffrn_standards_decay_% 4
_diffrn_standards_interval_time 60
_diffrn_standards_number 2
_exptl_absorpt_coefficient_mu 0.354
_exptl_absorpt_correction_T_max 0.9525
_exptl_absorpt_correction_T_min 0.4872
_exptl_absorpt_correction_type psi-scan
_exptl_absorpt_process_details
;
North A.C.T., Phillips D.C. & Mathews F.S. (1968) Acta. Cryst. A24, 351
        Number of psi-scan sets used was   3
        Theta correction was applied.
        Averaged transmission function was used.
        No Fourier smoothing was applied.
;
_exptl_crystal_colour 'transparent yellow'
_exptl_crystal_density_diffrn 1.29
_exptl_crystal_density_method 'not measured'
_exptl_crystal_description prism
_exptl_crystal_F_000 1196
_exptl_crystal_size_max 0.3
_exptl_crystal_size_mid 0.2
_exptl_crystal_size_min 0.1
_refine_diff_density_max 2.812
_refine_diff_density_min -0.975
_refine_diff_density_rms 0.136
_refine_ls_extinction_method none
_refine_ls_goodness_of_fit_ref 1.02
_refine_ls_hydrogen_treatment mixed
_refine_ls_matrix_type full
_refine_ls_number_parameters 552
_refine_ls_number_reflns 10401
_refine_ls_number_restraints 204
_refine_ls_restrained_S_all 1.021
_refine_ls_R_factor_all 0.2446
_refine_ls_R_factor_gt 0.113
_refine_ls_shift/su_max 2.837
_refine_ls_shift/su_mean 0.095
_refine_ls_structure_factor_coef Fsqd
_refine_ls_weighting_scheme calc
_refine_ls_wR_factor_gt 0.2557
_refine_ls_wR_factor_ref 0.3015
_reflns_number_gt 3858
_reflns_number_total 10401
_reflns_threshold_expression >2sigma(I)
_cod_data_source_file 904429Isup1.cif
_cod_data_source_block motetr
_cod_depositor_comments
;
The following automatic conversions were performed:

'_symmetry_cell_setting' value 'Triclinic' changed to 'triclinic'
according to /home/saulius/struct/CIF-dictionaries/cif_core.dic
dictionary named 'cif_core.dic' version 2.4.2 from 2011-04-26.

Automatic conversion script
Id: cif_fix_values 1891 2012-01-12 08:04:46Z andrius 
;
_cod_database_code 7027584
_exptl_absorpt_factor_mur 0.047
_exptl_absorpt_correction_t_ave 0.6754
_diffrn_standards_decay_corr_max 1.083
_diffrn_standards_decay_corr_min 0.991

loop_
_symmetry_equiv_pos_as_xyz
'x, y, z'
'-x, -y, -z'

loop_
_atom_site_label
_atom_site_type_symbol
_atom_site_fract_x
_atom_site_fract_y
_atom_site_fract_z
_atom_site_U_iso_or_equiv
_atom_site_adp_type
_atom_site_occupancy
_atom_site_symmetry_multiplicity
_atom_site_calc_flag
_atom_site_refinement_flags
_atom_site_disorder_assembly
_atom_site_disorder_group
Mo1 Mo 0.23347(5) 0.00196(5) 0.24435(4) 0.0496(2) Uani 1 1 d U . .
Si1 Si 0.15430(14) -0.24098(13) 0.16463(12) 0.0389(5) Uani 1 1 d U . .
Si2 Si 0.10308(14) -0.17135(14) 0.34492(12) 0.0406(5) Uani 1 1 d U . .
Si3 Si 0.34840(14) 0.23735(13) 0.33441(13) 0.0397(5) Uani 1 1 d U . .
Si4 Si 0.40032(14) 0.16894(13) 0.15363(12) 0.0379(5) Uani 1 1 d U . .
N1 N 0.1208(3) 0.0308(4) 0.2171(4) 0.0400(14) Uani 1 1 d U . .
O1 O 0.2010(3) -0.1229(3) 0.1648(3) 0.0379(12) Uani 1 1 d U . .
O2 O 0.1032(3) -0.2519(3) 0.2569(3) 0.0418(12) Uani 1 1 d U . .
O3 O 0.1797(3) -0.0646(3) 0.3364(3) 0.0403(12) Uani 1 1 d U . .
O4 O 0.2960(3) 0.1197(3) 0.3309(3) 0.0377(12) Uani 1 1 d U . .
O5 O 0.4025(3) 0.2484(3) 0.2426(3) 0.0445(13) Uani 1 1 d U . .
O6 O 0.3189(3) 0.0635(3) 0.1618(3) 0.0379(12) Uani 1 1 d U . .
C1 C 0.0522(3) -0.3042(3) 0.0787(3) 0.0432(18) Uani 1 1 d GU . .
C2 C -0.0283(3) -0.3847(3) 0.0917(3) 0.082(3) Uani 1 1 d GU . .
H2 H -0.0336 -0.4034 0.1439 0.21(2) Uiso 1 1 calc R . .
C3 C -0.1011(3) -0.4374(4) 0.0267(4) 0.095(3) Uani 1 1 d GU . .
H3 H -0.155 -0.4912 0.0354 0.21(2) Uiso 1 1 calc R . .
C4 C -0.0932(4) -0.4095(5) -0.0512(4) 0.089(3) Uani 1 1 d GU . .
H4 H -0.1419 -0.4447 -0.0947 0.21(2) Uiso 1 1 calc R . .
C5 C -0.0127(5) -0.3289(5) -0.0642(3) 0.110(3) Uani 1 1 d GU . .
H5 H -0.0075 -0.3103 -0.1164 0.21(2) Uiso 1 1 calc R . .
C6 C 0.0600(4) -0.2763(4) 0.0007(3) 0.094(3) Uani 1 1 d GU . .
H6 H 0.1139 -0.2224 -0.008 0.21(2) Uiso 1 1 calc R . .
C7 C 0.2581(3) -0.3022(3) 0.1501(3) 0.0481(17) Uani 1 1 d GU . .
C8 C 0.3098(4) -0.3070(4) 0.0737(3) 0.069(2) Uani 1 1 d GU . .
H8 H 0.2893 -0.2843 0.0295 0.135(15) Uiso 1 1 calc R . .
C9 C 0.3920(4) -0.3457(5) 0.0634(4) 0.084(2) Uani 1 1 d GU . .
H9 H 0.4266 -0.3489 0.0124 0.135(15) Uiso 1 1 calc R . .
C10 C 0.4227(4) -0.3795(5) 0.1295(5) 0.086(2) Uani 1 1 d GU . .
H10 H 0.4777 -0.4054 0.1226 0.135(15) Uiso 1 1 calc R . .
C11 C 0.3710(4) -0.3747(5) 0.2058(4) 0.122(3) Uani 1 1 d GU . .
H11 H 0.3915 -0.3974 0.25 0.135(15) Uiso 1 1 calc R . .
C12 C 0.2887(4) -0.3360(4) 0.2161(3) 0.090(2) Uani 1 1 d GU . .
H12 H 0.2542 -0.3328 0.2672 0.135(15) Uiso 1 1 calc R . .
C13 C 0.1480(3) -0.2115(3) 0.4352(2) 0.0419(16) Uani 1 1 d GU . .
C14 C 0.1301(3) -0.3121(3) 0.4301(3) 0.0555(19) Uani 1 1 d GU . .
H14 H 0.098 -0.3579 0.3816 0.142(16) Uiso 1 1 calc R . .
C15 C 0.1602(5) -0.3442(3) 0.4975(4) 0.077(2) Uani 1 1 d GU . .
H15 H 0.1482 -0.4115 0.4941 0.142(16) Uiso 1 1 calc R . .
C16 C 0.2082(5) -0.2758(5) 0.5700(3) 0.085(3) Uani 1 1 d GU . .
H16 H 0.2283 -0.2973 0.615 0.142(16) Uiso 1 1 calc R . .
C17 C 0.2261(4) -0.1752(4) 0.5751(3) 0.096(3) Uani 1 1 d GU . .
H17 H 0.2582 -0.1294 0.6235 0.142(16) Uiso 1 1 calc R . .
C18 C 0.1960(4) -0.1431(3) 0.5077(3) 0.085(3) Uani 1 1 d GU . .
H18 H 0.208 -0.0758 0.5111 0.142(16) Uiso 1 1 calc R . .
C19 C -0.0311(2) -0.1651(3) 0.3629(3) 0.0454(18) Uani 1 1 d GU . .
C20 C -0.0569(3) -0.1225(4) 0.4436(3) 0.060(2) Uani 1 1 d GU . .
H20 H -0.0086 -0.1002 0.4884 0.103(12) Uiso 1 1 calc R . .
C21 C -0.1549(4) -0.1132(4) 0.4572(3) 0.068(2) Uani 1 1 d GU . .
H21 H -0.1722 -0.0847 0.5112 0.103(12) Uiso 1 1 calc R . .
C22 C -0.2272(3) -0.1465(5) 0.3902(4) 0.084(3) Uani 1 1 d GU . .
H22 H -0.2928 -0.1403 0.3993 0.103(12) Uiso 1 1 calc R . .
C23 C -0.2013(3) -0.1891(5) 0.3095(4) 0.114(4) Uani 1 1 d GU . .
H23 H -0.2496 -0.2114 0.2647 0.103(12) Uiso 1 1 calc R . .
C24 C -0.1033(3) -0.1984(4) 0.2959(3) 0.085(3) Uani 1 1 d GU . .
H24 H -0.086 -0.2269 0.2419 0.103(12) Uiso 1 1 calc R . .
C25 C 0.2484(3) 0.3025(3) 0.3480(3) 0.0431(17) Uani 1 1 d GU . .
C26 C 0.1759(4) 0.2846(4) 0.4103(3) 0.110(2) Uani 1 1 d GU . .
H26 H 0.179 0.2422 0.4452 0.19(2) Uiso 1 1 calc R . .
C27 C 0.0987(4) 0.3300(5) 0.4203(4) 0.132(3) Uani 1 1 d GU . .
H27 H 0.0501 0.3179 0.462 0.19(2) Uiso 1 1 calc R . .
C28 C 0.0940(4) 0.3933(5) 0.3681(5) 0.106(3) Uani 1 1 d GU . .
H28 H 0.0424 0.4236 0.3748 0.19(2) Uiso 1 1 calc R . .
C29 C 0.1666(5) 0.4112(4) 0.3058(5) 0.112(3) Uani 1 1 d GU . .
H29 H 0.1635 0.4535 0.2708 0.19(2) Uiso 1 1 calc R . .
C30 C 0.2438(4) 0.3658(4) 0.2957(3) 0.077(2) Uani 1 1 d GU . .
H30 H 0.2924 0.3778 0.2541 0.19(2) Uiso 1 1 calc R . .
C31 C 0.4495(3) 0.2915(4) 0.4215(3) 0.0513(19) Uani 1 1 d GU . .
C32 C 0.5219(4) 0.3826(4) 0.4219(4) 0.145(4) Uani 1 1 d GU . .
H32 H 0.5209 0.4151 0.3782 0.51(6) Uiso 1 1 calc R . .
C33 C 0.5958(5) 0.4250(5) 0.4875(5) 0.161(4) Uani 1 1 d GU . .
H33 H 0.6442 0.486 0.4878 0.51(6) Uiso 1 1 calc R . .
C34 C 0.5972(5) 0.3765(7) 0.5528(4) 0.108(3) Uani 1 1 d GU . .
H34 H 0.6466 0.4049 0.5967 0.51(6) Uiso 1 1 calc R . .
C35 C 0.5248(6) 0.2854(7) 0.5524(4) 0.216(5) Uani 1 1 d GU . .
H35 H 0.5257 0.2529 0.596 0.51(6) Uiso 1 1 calc R . .
C36 C 0.4509(5) 0.2429(5) 0.4867(4) 0.170(4) Uani 1 1 d GU . .
H36 H 0.4024 0.182 0.4865 0.51(6) Uiso 1 1 calc R . .
C37 C 0.3581(3) 0.2163(3) 0.0666(2) 0.0433(16) Uani 1 1 d GU . .
C38 C 0.3701(3) 0.3167(3) 0.0767(3) 0.062(2) Uani 1 1 d GU . .
H38 H 0.3999 0.3607 0.1267 0.091(12) Uiso 1 1 calc R . .
C39 C 0.3376(4) 0.3512(3) 0.0119(4) 0.079(3) Uani 1 1 d GU . .
H39 H 0.3456 0.4184 0.0186 0.091(12) Uiso 1 1 calc R . .
C40 C 0.2931(4) 0.2854(5) -0.0630(3) 0.081(2) Uani 1 1 d GU . .
H40 H 0.2714 0.3085 -0.1063 0.091(12) Uiso 1 1 calc R . .
C41 C 0.2811(4) 0.1850(4) -0.0730(2) 0.078(3) Uani 1 1 d GU . .
H41 H 0.2513 0.1409 -0.1231 0.091(12) Uiso 1 1 calc R . .
C42 C 0.3136(3) 0.1505(3) -0.0083(3) 0.065(2) Uani 1 1 d GU . .
H42 H 0.3055 0.0833 -0.015 0.091(12) Uiso 1 1 calc R . .
C43 C 0.5330(2) 0.1567(3) 0.1359(2) 0.0435(18) Uani 1 1 d GU . .
C44 C 0.6001(3) 0.1768(4) 0.2050(2) 0.078(3) Uani 1 1 d GU . .
H44 H 0.5808 0.2001 0.2598 0.135(15) Uiso 1 1 calc R . .
C45 C 0.6960(3) 0.1620(5) 0.1922(3) 0.103(4) Uani 1 1 d GU . .
H45 H 0.7408 0.1755 0.2384 0.135(15) Uiso 1 1 calc R . .
C46 C 0.7248(3) 0.1272(4) 0.1103(3) 0.058(2) Uani 1 1 d GU . .
H46 H 0.789 0.1174 0.1017 0.135(15) Uiso 1 1 calc R . .
C47 C 0.6578(3) 0.1072(4) 0.0412(3) 0.055(2) Uani 1 1 d GU . .
H47 H 0.6771 0.0839 -0.0136 0.135(15) Uiso 1 1 calc R . .
C48 C 0.5619(3) 0.1219(4) 0.0540(2) 0.0450(19) Uani 1 1 d GU . .
H48 H 0.517 0.1085 0.0078 0.135(15) Uiso 1 1 calc R . .
N2 N 0.3782(3) -0.0378(3) 0.2669(3) 0.0560(15) Uani 1 1 d GU . .
C49 C 0.4327(4) -0.0710(4) 0.1980(3) 0.076(2) Uani 1 1 d GU . .
H49 H 0.4095 -0.0783 0.1426 0.52(5) Uiso 1 1 calc R . .
C50 C 0.5220(4) -0.0934(5) 0.2119(5) 0.100(3) Uani 1 1 d GU . .
H50 H 0.5585 -0.1156 0.1658 0.52(5) Uiso 1 1 calc R . .
C51 C 0.5567(4) -0.0825(6) 0.2947(5) 0.149(4) Uani 1 1 d GU . .
H51 H 0.6164 -0.0974 0.304 0.52(5) Uiso 1 1 calc R . .
C52 C 0.5021(5) -0.0493(7) 0.3636(4) 0.179(4) Uani 1 1 d GU . .
H52 H 0.5253 -0.042 0.419 0.52(5) Uiso 1 1 calc R . .
C53 C 0.4129(4) -0.0270(5) 0.3497(3) 0.109(3) Uani 1 1 d GU . .
H53 H 0.3764 -0.0047 0.3958 0.52(5) Uiso 1 1 calc R . .
C54 C 0.0341(6) 0.0454(6) 0.1796(6) 0.073(2) Uani 1 1 d U . .
C55 C -0.0136(9) -0.0429(9) 0.1142(7) 0.163(4) Uani 1 1 d U . .
H55A H 0.0334 -0.0497 0.0689 0.31(3) Uiso 1 1 calc R . .
H55B H -0.0751 -0.037 0.0919 0.31(3) Uiso 1 1 calc R . .
H55C H -0.0306 -0.1002 0.1388 0.31(3) Uiso 1 1 calc R . .
C56 C -0.0360(6) 0.0688(9) 0.2607(8) 0.157(4) Uani 1 1 d U . .
H56A H -0.0721 0.0082 0.2776 0.31(3) Uiso 1 1 calc R . .
H56B H -0.0847 0.0984 0.2452 0.31(3) Uiso 1 1 calc R . .
H56C H 0.0072 0.1135 0.3074 0.31(3) Uiso 1 1 calc R . .
C57 C 0.0688(8) 0.1339(7) 0.1454(7) 0.134(4) Uani 1 1 d U . .
H57A H 0.0995 0.1899 0.1905 0.31(3) Uiso 1 1 calc R . .
H57B H 0.0113 0.144 0.1203 0.31(3) Uiso 1 1 calc R . .
H57C H 0.1187 0.1263 0.1027 0.31(3) Uiso 1 1 calc R . .
N3A N -0.2452(14) -0.5679(10) 0.1869(10) 0.268(5) Uiso 0.6 1 d PGU A 1
C58A C -0.3270(14) -0.5297(15) 0.2075(13) 0.268(5) Uiso 0.6 1 d PGU A 1
H58A H -0.3817 -0.5465 0.1687 0.322 Uiso 0.6 1 calc PR A 1
C59A C -0.3272(19) -0.4664(17) 0.2860(15) 0.268(5) Uiso 0.6 1 d PGU A 1
H59A H -0.3819 -0.4408 0.2998 0.322 Uiso 0.6 1 calc PR A 1
C60A C -0.245(2) -0.4412(15) 0.3440(11) 0.268(5) Uiso 0.6 1 d PGU A 1
H60A H -0.2456 -0.3989 0.3966 0.322 Uiso 0.6 1 calc PR A 1
C61A C -0.1636(18) -0.4794(16) 0.3235(12) 0.268(5) Uiso 0.6 1 d PGU A 1
H61A H -0.109 -0.4626 0.3623 0.322 Uiso 0.6 1 calc PR A 1
C62A C -0.1635(14) -0.5427(14) 0.2449(12) 0.268(5) Uiso 0.6 1 d PGU A 1
H62A H -0.1087 -0.5683 0.2311 0.322 Uiso 0.6 1 calc PR A 1
N3B N -0.2993(19) -0.5615(17) 0.1785(14) 0.268(5) Uiso 0.4 1 d PGU B 2
C58B C -0.348(2) -0.500(2) 0.2306(17) 0.268(5) Uiso 0.4 1 d PGU B 2
H58B H -0.4108 -0.4967 0.2137 0.322 Uiso 0.4 1 calc PR B 2
C59B C -0.301(3) -0.442(2) 0.3079(17) 0.268(5) Uiso 0.4 1 d PGU B 2
H59B H -0.3337 -0.4002 0.3428 0.322 Uiso 0.4 1 calc PR B 2
C60A C -0.207(3) -0.446(2) 0.3332(15) 0.202(15) Uiso 0.4 1 d PGU B 2
H60B H -0.176 -0.4071 0.3849 0.243 Uiso 0.4 1 calc PR B 2
C61B C -0.159(2) -0.508(2) 0.2811(18) 0.198(14) Uiso 0.4 1 d PGU B 2
H61B H -0.0954 -0.5106 0.298 0.238 Uiso 0.4 1 calc PR B 2
C62B C -0.205(2) -0.5657(19) 0.2037(16) 0.188(13) Uiso 0.4 1 d PGU B 2
H62B H -0.1725 -0.6072 0.1689 0.225 Uiso 0.4 1 calc PR B 2

loop_
_atom_site_aniso_label
_atom_site_aniso_U_11
_atom_site_aniso_U_22
_atom_site_aniso_U_33
_atom_site_aniso_U_23
_atom_site_aniso_U_13
_atom_site_aniso_U_12
Mo1 0.0789(4) 0.0299(3) 0.0273(3) 0.0003(2) 0.0217(3) 0.0045(3)
Si1 0.0499(10) 0.0310(9) 0.0320(11) 0.0009(8) 0.0045(8) 0.0111(8)
Si2 0.0466(10) 0.0411(10) 0.0347(11) 0.0108(8) 0.0098(8) 0.0133(8)
Si3 0.0475(10) 0.0336(10) 0.0339(11) 0.0009(8) 0.0065(9) 0.0115(8)
Si4 0.0438(10) 0.0369(10) 0.0317(11) 0.0079(8) 0.0120(8) 0.0111(8)
N1 0.028(2) 0.036(2) 0.062(3) 0.016(2) 0.007(2) 0.0167(19)
O1 0.052(2) 0.0284(18) 0.031(2) 0.0006(17) 0.0083(19) 0.0135(17)
O2 0.053(2) 0.033(2) 0.035(2) 0.0054(18) 0.0071(19) 0.0089(19)
O3 0.058(2) 0.0304(19) 0.032(2) 0.0089(17) 0.0064(19) 0.0119(18)
O4 0.045(2) 0.0364(19) 0.026(2) 0.0045(17) 0.0068(18) 0.0056(17)
O5 0.056(2) 0.036(2) 0.032(2) 0.0009(19) 0.0211(19) 0.0058(19)
O6 0.039(2) 0.033(2) 0.032(2) -0.0003(17) 0.0118(18) 0.0032(17)
C1 0.045(3) 0.044(3) 0.035(3) -0.001(3) 0.005(3) 0.014(3)
C2 0.070(5) 0.080(5) 0.075(5) 0.020(4) -0.021(4) -0.012(4)
C3 0.074(5) 0.085(6) 0.093(5) -0.011(4) -0.030(4) -0.005(4)
C4 0.059(4) 0.113(6) 0.080(5) -0.027(5) -0.045(4) 0.031(4)
C5 0.158(7) 0.086(6) 0.073(5) 0.007(5) -0.055(5) 0.016(5)
C6 0.115(6) 0.082(6) 0.061(4) 0.028(4) -0.036(4) -0.017(5)
C7 0.055(3) 0.044(3) 0.044(4) -0.002(3) -0.003(3) 0.021(3)
C8 0.078(4) 0.077(4) 0.076(4) 0.035(4) 0.032(3) 0.048(3)
C9 0.095(4) 0.094(5) 0.087(5) 0.024(4) 0.038(4) 0.063(4)
C10 0.090(4) 0.094(5) 0.095(5) 0.014(4) 0.015(4) 0.065(4)
C11 0.163(5) 0.192(7) 0.080(5) 0.042(5) 0.020(5) 0.146(4)
C12 0.075(4) 0.167(6) 0.071(4) 0.054(4) 0.022(4) 0.080(4)
C13 0.052(3) 0.040(3) 0.039(3) 0.018(2) 0.021(3) 0.018(3)
C14 0.057(4) 0.060(3) 0.067(4) 0.024(3) 0.005(3) 0.035(3)
C15 0.100(6) 0.067(4) 0.088(5) 0.037(3) -0.002(5) 0.046(4)
C16 0.122(6) 0.105(4) 0.064(5) 0.038(4) 0.002(4) 0.074(4)
C17 0.141(8) 0.085(4) 0.063(5) 0.019(4) -0.021(5) 0.030(6)
C18 0.137(7) 0.064(4) 0.053(4) 0.012(3) -0.018(4) 0.027(5)
C19 0.046(3) 0.046(4) 0.045(4) 0.019(3) 0.015(2) 0.010(3)
C20 0.060(3) 0.066(5) 0.051(4) 0.007(4) 0.007(3) 0.019(3)
C21 0.081(4) 0.080(5) 0.058(4) 0.026(4) 0.031(3) 0.041(4)
C22 0.054(4) 0.127(7) 0.090(5) 0.044(5) 0.028(3) 0.045(4)
C23 0.064(4) 0.230(11) 0.062(5) 0.032(6) 0.006(4) 0.062(5)
C24 0.056(3) 0.146(8) 0.054(5) 0.009(5) 0.002(3) 0.039(4)
C25 0.057(3) 0.028(3) 0.035(4) -0.014(3) 0.015(3) 0.016(2)
C26 0.116(4) 0.137(5) 0.140(6) 0.086(4) 0.081(4) 0.099(3)
C27 0.125(5) 0.139(6) 0.183(7) 0.067(5) 0.087(5) 0.102(4)
C28 0.118(4) 0.101(5) 0.132(7) 0.003(4) 0.016(4) 0.096(4)
C29 0.136(5) 0.139(6) 0.099(6) 0.029(5) 0.002(5) 0.094(4)
C30 0.087(4) 0.101(4) 0.067(5) 0.033(4) 0.013(4) 0.055(3)
C31 0.063(4) 0.033(3) 0.048(3) -0.005(3) -0.002(3) 0.010(3)
C32 0.133(7) 0.096(6) 0.166(7) 0.036(5) -0.087(5) -0.041(5)
C33 0.117(7) 0.121(7) 0.194(8) 0.020(5) -0.090(6) -0.041(6)
C34 0.070(5) 0.160(7) 0.067(6) -0.030(5) -0.011(5) 0.033(5)
C35 0.193(9) 0.276(9) 0.108(6) 0.087(6) -0.090(6) -0.077(8)
C36 0.118(7) 0.223(7) 0.145(6) 0.113(5) -0.089(5) -0.047(6)
C37 0.040(3) 0.053(3) 0.047(3) 0.011(2) 0.007(3) 0.030(3)
C38 0.088(5) 0.042(3) 0.058(4) 0.013(3) 0.000(4) 0.022(4)
C39 0.104(6) 0.069(4) 0.080(5) 0.030(3) 0.012(5) 0.041(4)
C40 0.089(5) 0.111(4) 0.072(5) 0.041(4) -0.002(4) 0.058(4)
C41 0.094(6) 0.098(4) 0.047(4) 0.007(4) -0.010(4) 0.040(5)
C42 0.088(5) 0.047(4) 0.054(4) 0.014(3) -0.011(4) 0.007(4)
C43 0.039(3) 0.053(4) 0.040(4) 0.016(3) 0.012(2) 0.014(3)
C44 0.079(3) 0.137(7) 0.030(4) 0.001(4) 0.003(3) 0.064(4)
C45 0.066(4) 0.183(9) 0.060(4) -0.006(6) 0.000(4) 0.060(5)
C46 0.042(3) 0.074(5) 0.063(4) 0.008(4) -0.001(3) 0.031(3)
C47 0.044(3) 0.085(5) 0.051(4) 0.020(4) 0.004(3) 0.039(3)
C48 0.042(3) 0.062(4) 0.034(3) 0.005(3) -0.001(3) 0.023(3)
N2 0.075(3) 0.051(3) 0.032(3) -0.005(2) 0.016(2) 0.017(2)
C49 0.074(4) 0.075(5) 0.087(5) 0.017(4) 0.026(4) 0.035(3)
C50 0.065(4) 0.105(6) 0.148(5) 0.034(6) 0.000(5) 0.047(4)
C51 0.122(5) 0.217(10) 0.140(6) 0.003(6) -0.005(5) 0.124(5)
C52 0.120(5) 0.336(11) 0.150(6) 0.052(7) 0.022(5) 0.175(5)
C53 0.116(4) 0.168(7) 0.079(4) 0.021(5) 0.006(4) 0.100(4)
C54 0.065(4) 0.056(4) 0.097(6) 0.021(3) -0.006(3) 0.012(3)
C55 0.183(9) 0.135(6) 0.121(7) 0.020(5) -0.090(6) -0.031(8)
C56 0.093(4) 0.218(9) 0.221(7) 0.082(6) 0.085(5) 0.122(5)
C57 0.176(9) 0.112(4) 0.142(7) 0.080(4) -0.029(6) 0.043(6)

loop_
_atom_type_symbol
_atom_type_description
_atom_type_scat_dispersion_real
_atom_type_scat_dispersion_imag
_atom_type_scat_source
C C 0.0033 0.0016 'International Tables Vol C Tables 4.2.6.8 and 6.1.1.4'
H H 0 0 'International Tables Vol C Tables 4.2.6.8 and 6.1.1.4'
O O 0.0106 0.006 'International Tables Vol C Tables 4.2.6.8 and 6.1.1.4'
N N 0.0061 0.0033 'International Tables Vol C Tables 4.2.6.8 and 6.1.1.4'
Mo Mo -1.6832 0.6857 'International Tables Vol C Tables 4.2.6.8 and 6.1.1.4'
Si Si 0.0817 0.0704 'International Tables Vol C Tables 4.2.6.8 and 6.1.1.4'

loop_
_geom_angle_atom_site_label_1
_geom_angle_atom_site_label_2
_geom_angle_atom_site_label_3
_geom_angle
N1 Mo1 O1 94.6(2)
N1 Mo1 O6 95.0(2)
O1 Mo1 O6 89.90(18)
N1 Mo1 O4 99.6(2)
O1 Mo1 O4 165.83(18)
O6 Mo1 O4 88.68(18)
N1 Mo1 O3 99.6(2)
O1 Mo1 O3 90.24(19)
O6 Mo1 O3 165.32(18)
O4 Mo1 O3 87.59(18)
N1 Mo1 N2 175.2(2)
O1 Mo1 N2 82.21(17)
O6 Mo1 N2 81.46(18)
O4 Mo1 N2 83.64(18)
O3 Mo1 N2 84.01(18)
O2 Si1 O1 108.3(2)
O2 Si1 C7 108.0(2)
O1 Si1 C7 111.1(2)
O2 Si1 C1 108.8(2)
O1 Si1 C1 110.6(2)
C7 Si1 C1 110.0(2)
O3 Si2 O2 109.1(2)
O3 Si2 C13 109.7(2)
O2 Si2 C13 109.1(2)
O3 Si2 C19 110.5(2)
O2 Si2 C19 108.5(2)
C13 Si2 C19 109.9(2)
O4 Si3 O5 107.7(2)
O4 Si3 C25 110.5(2)
O5 Si3 C25 107.9(3)
O4 Si3 C31 109.8(3)
O5 Si3 C31 109.0(2)
C25 Si3 C31 111.8(2)
O5 Si4 O6 108.2(2)
O5 Si4 C37 107.7(2)
O6 Si4 C37 110.5(2)
O5 Si4 C43 108.4(2)
O6 Si4 C43 110.5(2)
C37 Si4 C43 111.4(2)
C54 N1 Mo1 169.5(5)
Si1 O1 Mo1 139.0(3)
Si2 O2 Si1 132.4(3)
Si2 O3 Mo1 136.7(3)
Si3 O4 Mo1 136.7(3)
Si4 O5 Si3 132.5(3)
Si4 O6 Mo1 140.3(3)
C2 C1 C6 120
C2 C1 Si1 118.8(2)
C6 C1 Si1 121.0(2)
C3 C2 C1 120
C3 C2 H2 120
C1 C2 H2 120
C4 C3 C2 120
C4 C3 H3 120
C2 C3 H3 120
C3 C4 C5 120
C3 C4 H4 120
C5 C4 H4 120
C6 C5 C4 120
C6 C5 H5 120
C4 C5 H5 120
C5 C6 C1 120
C5 C6 H6 120
C1 C6 H6 120
C8 C7 C12 120
C8 C7 Si1 118.8(3)
C12 C7 Si1 121.1(3)
C9 C8 C7 120
C9 C8 H8 120
C7 C8 H8 120
C8 C9 C10 120
C8 C9 H9 120
C10 C9 H9 120
C9 C10 C11 120
C9 C10 H10 120
C11 C10 H10 120
C12 C11 C10 120
C12 C11 H11 120
C10 C11 H11 120
C11 C12 C7 120
C11 C12 H12 120
C7 C12 H12 120
C14 C13 C18 120
C14 C13 Si2 118.8(2)
C18 C13 Si2 121.2(2)
C15 C14 C13 120
C15 C14 H14 120
C13 C14 H14 120
C14 C15 C16 120
C14 C15 H15 120
C16 C15 H15 120
C17 C16 C15 120
C17 C16 H16 120
C15 C16 H16 120
C18 C17 C16 120
C18 C17 H17 120
C16 C17 H17 120
C17 C18 C13 120
C17 C18 H18 120
C13 C18 H18 120
C20 C19 C24 120
C20 C19 Si2 119.2(2)
C24 C19 Si2 120.7(2)
C21 C20 C19 120
C21 C20 H20 120
C19 C20 H20 120
C22 C21 C20 120
C22 C21 H21 120
C20 C21 H21 120
C21 C22 C23 120
C21 C22 H22 120
C23 C22 H22 120
C24 C23 C22 120
C24 C23 H23 120
C22 C23 H23 120
C23 C24 C19 120
C23 C24 H24 120
C19 C24 H24 120
C26 C25 C30 120
C26 C25 Si3 118.7(3)
C30 C25 Si3 121.3(3)
C27 C26 C25 120
C27 C26 H26 120
C25 C26 H26 120
C26 C27 C28 120
C26 C27 H27 120
C28 C27 H27 120
C27 C28 C29 120
C27 C28 H28 120
C29 C28 H28 120
C30 C29 C28 120
C30 C29 H29 120
C28 C29 H29 120
C29 C30 C25 120
C29 C30 H30 120
C25 C30 H30 120
C32 C31 C36 120
C32 C31 Si3 119.4(3)
C36 C31 Si3 120.6(3)
C33 C32 C31 120
C33 C32 H32 120
C31 C32 H32 120
C32 C33 C34 120
C32 C33 H33 120
C34 C33 H33 120
C35 C34 C33 120
C35 C34 H34 120
C33 C34 H34 120
C36 C35 C34 120
C36 C35 H35 120
C34 C35 H35 120
C35 C36 C31 120
C35 C36 H36 120
C31 C36 H36 120
C38 C37 C42 120
C38 C37 Si4 120.4(2)
C42 C37 Si4 119.6(2)
C37 C38 C39 120
C37 C38 H38 120
C39 C38 H38 120
C40 C39 C38 120
C40 C39 H39 120
C38 C39 H39 120
C39 C40 C41 120
C39 C40 H40 120
C41 C40 H40 120
C42 C41 C40 120
C42 C41 H41 120
C40 C41 H41 120
C41 C42 C37 120
C41 C42 H42 120
C37 C42 H42 120
C44 C43 C48 120
C44 C43 Si4 120.1(2)
C48 C43 Si4 119.8(2)
C43 C44 C45 120
C43 C44 H44 120
C45 C44 H44 120
C44 C45 C46 120
C44 C45 H45 120
C46 C45 H45 120
C47 C46 C45 120
C47 C46 H46 120
C45 C46 H46 120
C48 C47 C46 120
C48 C47 H47 120
C46 C47 H47 120
C47 C48 C43 120
C47 C48 H48 120
C43 C48 H48 120
C49 N2 C53 120
C49 N2 Mo1 120.1(2)
C53 N2 Mo1 119.9(2)
C50 C49 N2 120
C50 C49 H49 120
N2 C49 H49 120
C51 C50 C49 120
C51 C50 H50 120
C49 C50 H50 120
C50 C51 C52 120
C50 C51 H51 120
C52 C51 H51 120
C51 C52 C53 120
C51 C52 H52 120
C53 C52 H52 120
C52 C53 N2 120
C52 C53 H53 120
N2 C53 H53 120
C57 C54 N1 109.1(7)
C57 C54 C55 112.4(9)
N1 C54 C55 108.3(8)
C57 C54 C56 107.1(8)
N1 C54 C56 103.6(7)
C55 C54 C56 115.9(8)
C54 C55 H55A 109.5
C54 C55 H55B 109.4
H55A C55 H55B 109.5
C54 C55 H55C 109.5
H55A C55 H55C 109.5
H55B C55 H55C 109.5
C54 C56 H56A 109.4
C54 C56 H56B 109.5
H56A C56 H56B 109.5
C54 C56 H56C 109.5
H56A C56 H56C 109.5
H56B C56 H56C 109.5
C54 C57 H57A 109.5
C54 C57 H57B 109.4
H57A C57 H57B 109.5
C54 C57 H57C 109.5
H57A C57 H57C 109.5
H57B C57 H57C 109.5
C58A N3A C62A 120
C59A C58A N3A 120
C59A C58A H58A 120
N3A C58A H58A 120
C60A C59A C58A 120
C60A C59A H59A 120
C58A C59A H59A 120
C59A C60A C61A 120
C59A C60A H60A 120
C61A C60A H60A 120
C60A C61A C62A 120
C60A C61A H61A 120
C62A C61A H61A 120
C61A C62A N3A 120
C61A C62A H62A 120
N3A C62A H62A 120
C58B N3B C62B 120
C59B C58B N3B 120
C59B C58B H58B 120
N3B C58B H58B 120
C58B C59B C60A 120
C58B C59B H59B 120
C60A C59B H59B 120
C61B C60A C59B 120
C61B C60A H60B 120
C59B C60A H60B 120
C60A C61B C62B 120
C60A C61B H61B 120
C62B C61B H61B 120
C61B C62B N3B 120
C61B C62B H62B 120
N3B C62B H62B 120

loop_
_geom_bond_atom_site_label_1
_geom_bond_atom_site_label_2
_geom_bond_distance
Mo1 N1 1.805(5)
Mo1 O1 1.914(4)
Mo1 O6 1.921(4)
Mo1 O4 1.937(4)
Mo1 O3 1.943(5)
Mo1 N2 2.283(4)
Si1 O2 1.632(5)
Si1 O1 1.638(4)
Si1 C7 1.871(4)
Si1 C1 1.875(4)
Si2 O3 1.617(4)
Si2 O2 1.627(5)
Si2 C13 1.865(4)
Si2 C19 1.869(4)
Si3 O4 1.630(4)
Si3 O5 1.641(5)
Si3 C25 1.864(5)
Si3 C31 1.869(5)
Si4 O5 1.624(5)
Si4 O6 1.626(4)
Si4 C37 1.868(4)
Si4 C43 1.878(4)
N1 C54 1.440(10)
C1 C2 1.39
C1 C6 1.39
C2 C3 1.39
C2 H2 0.93
C3 C4 1.39
C3 H3 0.93
C4 C5 1.39
C4 H4 0.93
C5 C6 1.39
C5 H5 0.93
C6 H6 0.93
C7 C8 1.39
C7 C12 1.39
C8 C9 1.39
C8 H8 0.93
C9 C10 1.39
C9 H9 0.93
C10 C11 1.39
C10 H10 0.93
C11 C12 1.39
C11 H11 0.93
C12 H12 0.93
C13 C14 1.39
C13 C18 1.39
C14 C15 1.39
C14 H14 0.93
C15 C16 1.39
C15 H15 0.93
C16 C17 1.39
C16 H16 0.93
C17 C18 1.39
C17 H17 0.93
C18 H18 0.93
C19 C20 1.39
C19 C24 1.39
C20 C21 1.39
C20 H20 0.93
C21 C22 1.39
C21 H21 0.93
C22 C23 1.39
C22 H22 0.93
C23 C24 1.39
C23 H23 0.93
C24 H24 0.93
C25 C26 1.39
C25 C30 1.39
C26 C27 1.39
C26 H26 0.93
C27 C28 1.39
C27 H27 0.93
C28 C29 1.39
C28 H28 0.93
C29 C30 1.39
C29 H29 0.93
C30 H30 0.93
C31 C32 1.39
C31 C36 1.39
C32 C33 1.39
C32 H32 0.93
C33 C34 1.39
C33 H33 0.93
C34 C35 1.39
C34 H34 0.93
C35 C36 1.39
C35 H35 0.93
C36 H36 0.93
C37 C38 1.39
C37 C42 1.39
C38 C39 1.39
C38 H38 0.93
C39 C40 1.39
C39 H39 0.93
C40 C41 1.39
C40 H40 0.93
C41 C42 1.39
C41 H41 0.93
C42 H42 0.93
C43 C44 1.39
C43 C48 1.39
C44 C45 1.39
C44 H44 0.93
C45 C46 1.39
C45 H45 0.93
C46 C47 1.39
C46 H46 0.93
C47 C48 1.39
C47 H47 0.93
C48 H48 0.93
N2 C49 1.39
N2 C53 1.39
C49 C50 1.39
C49 H49 0.93
C50 C51 1.39
C50 H50 0.93
C51 C52 1.39
C51 H51 0.93
C52 C53 1.39
C52 H52 0.93
C53 H53 0.93
C54 C57 1.449(12)
C54 C55 1.460(13)
C54 C56 1.624(14)
C55 H55A 0.96
C55 H55B 0.96
C55 H55C 0.96
C56 H56A 0.96
C56 H56B 0.96
C56 H56C 0.96
C57 H57A 0.96
C57 H57B 0.96
C57 H57C 0.96
N3A C58A 1.39
N3A C62A 1.39
C58A C59A 1.39
C58A H58A 0.93
C59A C60A 1.39
C59A H59A 0.93
C60A C61A 1.39
C60A H60A 0.93
C61A C62A 1.39
C61A H61A 0.93
C62A H62A 0.93
N3B C58B 1.39
N3B C62B 1.39
C58B C59B 1.39
C58B H58B 0.93
C59B C60A 1.39
C59B H59B 0.93
C60A C61B 1.39
C60A H60B 0.93
C61B C62B 1.39
C61B H61B 0.93
C62B H62B 0.93
